data_4505029
loop_
_publ_author_name
'Zhang, Xiu-Lian'
'Chen, Xiao-Ming'

_publ_section_title
;
 Supramolecular Architectures and Helical Water Chains in Cocrystals of
 Melamine and Aromatic Carboxylic Acids
;
_journal_issue 2
_journal_name_full 'Crystal Growth &amp; Design'
_journal_page_first 617
_journal_paper_doi 10.1021/cg0498251
_journal_volume 5
_journal_year 2005
_chemical_formula_sum 'C7 H11 N6 O3'
_chemical_formula_weight 227.22
_chemical_name_systematic
; 
 ? 
;
_space_group_IT_number 14
_symmetry_cell_setting monoclinic
_symmetry_space_group_name_Hall '-P 2ybc'
_symmetry_space_group_name_H-M 'P 1 21/c 1'
_atom_sites_solution_hydrogens geom
_atom_sites_solution_primary direct
_atom_sites_solution_secondary difmap
_audit_creation_method SHELXL-97
_cell_angle_alpha 90.00
_cell_angle_beta 93.366(2)
_cell_angle_gamma 90.00
_cell_formula_units_Z 4
_cell_length_a 6.7992(8)
_cell_length_b 20.156(2)
_cell_length_c 7.0861(8)
_cell_measurement_temperature 273(2)
_cell_volume 969.44(19)
_computing_cell_refinement 'SHELXTL-Plus (Sheldrick, 1990)'
_computing_data_collection 'SHELXTL-Plus (Sheldrick, 1990)'
_computing_data_reduction 'SHELXTL-Plus (Sheldrick, 1990)'
_computing_molecular_graphics 'SHELXTL V. 6.10 (Sheldrick, 2000)'
_computing_publication_material 'SHELXL-97 (Sheldrick, 1997)'
_computing_structure_refinement 'SHELXL-97 (Sheldrick, 1997)'
_computing_structure_solution 'SHELXS-97 (Sheldrick, 1990)'
_diffrn_ambient_temperature 273(2)
_diffrn_measured_fraction_theta_full 0.934
_diffrn_measured_fraction_theta_max 0.934
_diffrn_radiation_monochromator graphite
_diffrn_radiation_source 'fine-focus sealed tube'
_diffrn_radiation_type MoK\a
_diffrn_radiation_wavelength 0.71073
_diffrn_reflns_av_R_equivalents 0.0147
_diffrn_reflns_av_sigmaI/netI 0.0193
_diffrn_reflns_limit_h_max 7
_diffrn_reflns_limit_h_min -9
_diffrn_reflns_limit_k_max 18
_diffrn_reflns_limit_k_min -26
_diffrn_reflns_limit_l_max 9
_diffrn_reflns_limit_l_min -9
_diffrn_reflns_number 5979
_diffrn_reflns_theta_full 28.22
_diffrn_reflns_theta_max 28.22
_diffrn_reflns_theta_min 2.02
_exptl_absorpt_coefficient_mu 0.094
_exptl_absorpt_correction_T_max 0.9824
_exptl_absorpt_correction_T_min 0.9671
_exptl_crystal_colour colourless
_exptl_crystal_density_diffrn 1.168
_exptl_crystal_density_method 'not measured'
_exptl_crystal_description plate
_exptl_crystal_F_000 357
_exptl_crystal_size_max 0.36
_exptl_crystal_size_mid 0.32
_exptl_crystal_size_min 0.19
_refine_diff_density_max 0.318
_refine_diff_density_min -0.201
_refine_diff_density_rms 0.054
_refine_ls_extinction_method none
_refine_ls_goodness_of_fit_ref 0.638
_refine_ls_hydrogen_treatment mixed
_refine_ls_matrix_type full
_refine_ls_number_parameters 189
_refine_ls_number_reflns 2236
_refine_ls_number_restraints 0
_refine_ls_restrained_S_all 0.638
_refine_ls_R_factor_all 0.0530
_refine_ls_R_factor_gt 0.0446
_refine_ls_shift/su_max 0.000
_refine_ls_shift/su_mean 0.000
_refine_ls_structure_factor_coef Fsqd
_refine_ls_weighting_details 'calc w=1/[\s^2^(Fo^2^)+(0.1858P)^2^+0.4532P] where P=(Fo^2^+2Fc^2^)/3'
_refine_ls_weighting_scheme calc
_refine_ls_wR_factor_gt 0.1389
_refine_ls_wR_factor_ref 0.1587
_reflns_number_gt 1864
_reflns_number_total 2236
_reflns_threshold_expression >2sigma(I)
_cod_data_source_file cg0498251si20040530_094328.cif
_cod_data_source_block complex_2
_cod_original_cell_volume 969.5(2)
_cod_original_sg_symbol_H-M 'P 2(1)/c'
_cod_database_code 4505029

loop_
_symmetry_equiv_pos_as_xyz
'x, y, z'
'-x, y+1/2, -z+1/2'
'-x, -y, -z'
'x, -y-1/2, z-1/2'

loop_
_atom_site_label
_atom_site_type_symbol
_atom_site_fract_x
_atom_site_fract_y
_atom_site_fract_z
_atom_site_U_iso_or_equiv
_atom_site_adp_type
_atom_site_occupancy
_atom_site_symmetry_multiplicity
_atom_site_calc_flag
O1 O 0.17936(15) 0.67030(5) 0.57913(18) 0.0400(3) Uani 1 1 d
N6 N 0.20832(17) 0.80430(6) 0.59385(17) 0.0318(3) Uani 1 1 d
O2 O -0.13217(16) 0.67564(5) 0.47043(18) 0.0423(3) Uani 1 1 d
N5 N -0.10700(19) 0.81467(7) 0.4663(2) 0.0381(3) Uani 1 1 d
N4 N 0.07356(18) 0.90978(6) 0.52937(18) 0.0324(3) Uani 1 1 d
N2 N 0.40160(18) 0.89800(6) 0.6730(2) 0.0356(3) Uani 1 1 d
C5 C 0.01066(19) 0.56921(7) 0.51012(19) 0.0296(3) Uani 1 1 d
N3 N 0.2674(2) 0.99943(6) 0.5996(2) 0.0423(4) Uani 1 1 d
C6 C -0.1516(2) 0.53833(7) 0.4180(2) 0.0340(3) Uani 1 1 d
C11 C 0.02031(19) 0.64364(7) 0.5204(2) 0.0301(3) Uani 1 1 d
C3 C 0.0572(2) 0.84445(7) 0.52871(19) 0.0287(3) Uani 1 1 d
C4 C 0.1615(2) 0.52986(8) 0.5915(2) 0.0343(4) Uani 1 1 d
N1 N 0.5196(2) 0.79308(7) 0.7346(2) 0.0414(4) Uani 1 1 d
C2 C 0.2474(2) 0.93406(7) 0.6012(2) 0.0322(3) Uani 1 1 d
C1 C 0.3769(2) 0.83315(7) 0.6675(2) 0.0313(3) Uani 1 1 d
O1W O 0.44490(19) 0.35734(7) 0.2866(2) 0.0515(4) Uani 1 1 d
H1A H 0.506(3) 0.7476(10) 0.729(3) 0.044(5) Uiso 1 1 d
H6 H -0.262(3) 0.5644(10) 0.360(3) 0.040(5) Uiso 1 1 d
H4 H 0.273(3) 0.5492(10) 0.653(3) 0.046(5) Uiso 1 1 d
H6A H 0.192(3) 0.7556(11) 0.591(3) 0.046(5) Uiso 1 1 d
H5A H -0.208(3) 0.8389(12) 0.420(3) 0.059(6) Uiso 1 1 d
H5B H -0.110(3) 0.7678(11) 0.469(3) 0.051(6) Uiso 1 1 d
H1B H 0.626(3) 0.8119(11) 0.783(3) 0.050(5) Uiso 1 1 d
H3A H 0.169(4) 1.0212(13) 0.571(3) 0.059(7) Uiso 1 1 d
H3B H 0.377(3) 1.0120(10) 0.655(3) 0.049(5) Uiso 1 1 d
H1WA H 0.367(5) 0.3491(15) 0.384(4) 0.100(10) Uiso 1 1 d
H1WB H 0.569(4) 0.3534(13) 0.337(4) 0.069(7) Uiso 1 1 d

loop_
_atom_site_aniso_label
_atom_site_aniso_U_11
_atom_site_aniso_U_22
_atom_site_aniso_U_33
_atom_site_aniso_U_23
_atom_site_aniso_U_13
_atom_site_aniso_U_12
O1 0.0275(5) 0.0248(5) 0.0665(7) -0.0013(5) -0.0079(5) -0.0015(4)
N6 0.0267(6) 0.0234(6) 0.0443(7) 0.0003(5) -0.0074(5) -0.0010(4)
O2 0.0326(6) 0.0243(5) 0.0679(8) 0.0006(5) -0.0167(5) 0.0019(4)
N5 0.0276(6) 0.0282(6) 0.0565(8) 0.0023(5) -0.0140(5) -0.0020(5)
N4 0.0274(6) 0.0253(6) 0.0436(7) 0.0002(5) -0.0055(5) 0.0001(4)
N2 0.0275(6) 0.0277(6) 0.0505(7) -0.0014(5) -0.0072(5) -0.0023(5)
C5 0.0274(7) 0.0246(7) 0.0364(7) 0.0004(5) -0.0033(5) -0.0005(5)
N3 0.0340(7) 0.0238(7) 0.0673(9) -0.0005(6) -0.0110(6) -0.0040(5)
C6 0.0285(7) 0.0273(7) 0.0448(8) 0.0016(5) -0.0101(6) 0.0026(5)
C11 0.0260(7) 0.0253(7) 0.0384(7) 0.0008(5) -0.0034(5) -0.0003(5)
C3 0.0256(6) 0.0263(7) 0.0335(7) 0.0000(5) -0.0036(5) -0.0009(5)
C4 0.0274(7) 0.0261(7) 0.0478(8) -0.0014(6) -0.0103(6) -0.0021(5)
N1 0.0297(7) 0.0295(7) 0.0633(9) -0.0009(6) -0.0137(6) 0.0010(5)
C2 0.0299(7) 0.0271(7) 0.0392(7) -0.0009(5) -0.0022(5) -0.0026(5)
C1 0.0255(7) 0.0299(7) 0.0377(7) -0.0011(5) -0.0038(5) -0.0011(5)
O1W 0.0313(6) 0.0624(9) 0.0593(8) -0.0014(6) -0.0107(6) -0.0031(5)

loop_
_atom_type_symbol
_atom_type_description
_atom_type_scat_dispersion_real
_atom_type_scat_dispersion_imag
_atom_type_scat_source
C C 0.0033 0.0016 'International Tables Vol C Tables 4.2.6.8 and 6.1.1.4'
H H 0.0000 0.0000 'International Tables Vol C Tables 4.2.6.8 and 6.1.1.4'
N N 0.0061 0.0033 'International Tables Vol C Tables 4.2.6.8 and 6.1.1.4'
O O 0.0106 0.0060 'International Tables Vol C Tables 4.2.6.8 and 6.1.1.4'

loop_
_geom_angle_atom_site_label_1
_geom_angle_atom_site_label_2
_geom_angle_atom_site_label_3
_geom_angle
_geom_angle_site_symmetry_1
C1 N6 C3 118.42(12) .
C3 N4 C2 115.73(12) .
C1 N2 C2 115.35(12) .
C4 C5 C6 118.81(14) .
C4 C5 C11 121.25(12) .
C6 C5 C11 119.94(12) .
C4 C6 C5 120.20(13) 3_566
O2 C11 O1 123.70(13) .
O2 C11 C5 117.81(11) .
O1 C11 C5 118.50(12) .
N5 C3 N4 121.57(13) .
N5 C3 N6 116.62(13) .
N4 C3 N6 121.81(13) .
C6 C4 C5 120.99(14) 3_566
N3 C2 N2 117.42(13) .
N3 C2 N4 116.45(13) .
N2 C2 N4 126.13(13) .
N2 C1 N1 120.23(13) .
N2 C1 N6 122.51(13) .
N1 C1 N6 117.26(13) .

loop_
_geom_bond_atom_site_label_1
_geom_bond_atom_site_label_2
_geom_bond_distance
_geom_bond_site_symmetry_2
O1 C11 1.2563(16) .
N6 C1 1.3620(18) .
N6 C3 1.3670(18) .
O2 C11 1.2543(17) .
N5 C3 1.3204(18) .
N4 C3 1.3216(19) .
N4 C2 1.3509(18) .
N2 C1 1.318(2) .
N2 C2 1.3504(19) .
C5 C4 1.3941(19) .
C5 C6 1.3949(19) .
C5 C11 1.5033(18) .
N3 C2 1.3246(19) .
C6 C4 1.378(2) 3_566
C4 C6 1.378(2) 3_566
N1 C1 1.3288(19) .

loop_
_geom_hbond_atom_site_label_D
_geom_hbond_atom_site_label_H
_geom_hbond_atom_site_label_A
_geom_hbond_distance_DH
_geom_hbond_distance_HA
_geom_hbond_distance_DA
_geom_hbond_angle_DHA
_geom_hbond_site_symmetry_A
N1 H1A O1W 0.92(2) 2.15(2) 3.0459(19) 165.2(17) 3_666
N6 H6A O1 0.99(2) 1.72(2) 2.7097(16) 176.1(19) .
N5 H5A O1W 0.89(2) 2.14(2) 2.9574(17) 151(2) 2
N5 H5B O2 0.94(2) 1.86(2) 2.8079(17) 177(2) .
N1 H1B O2 0.87(2) 2.07(2) 2.8861(17) 156.9(19) 4_676
N3 H3A N4 0.82(3) 2.24(3) 3.0514(19) 172(2) 3_576
O1W H1WB O1 0.90(3) 1.84(3) 2.7307(17) 169(2) 3_666

loop_
_geom_torsion_atom_site_label_1
_geom_torsion_atom_site_label_2
_geom_torsion_atom_site_label_3
_geom_torsion_atom_site_label_4
_geom_torsion
_geom_torsion_site_symmetry_4
C4 C5 C6 C4 0.1(3) 3_566
C11 C5 C6 C4 -179.83(14) 3_566
C4 C5 C11 O2 -169.30(14) .
C6 C5 C11 O2 10.6(2) .
C4 C5 C11 O1 10.3(2) .
C6 C5 C11 O1 -169.71(14) .
C2 N4 C3 N5 178.40(13) .
C2 N4 C3 N6 -1.1(2) .
C1 N6 C3 N5 -177.00(13) .
C1 N6 C3 N4 2.5(2) .
C6 C5 C4 C6 -0.1(3) 3_566
C11 C5 C4 C6 179.83(14) 3_566
C1 N2 C2 N3 -178.44(14) .
C1 N2 C2 N4 1.2(2) .
C3 N4 C2 N3 178.80(14) .
C3 N4 C2 N2 -0.9(2) .
C2 N2 C1 N1 -179.97(14) .
C2 N2 C1 N6 0.3(2) .
C3 N6 C1 N2 -2.1(2) .
C3 N6 C1 N1 178.19(13) .
